data_4127465
loop_
_publ_author_name
'Reed, Christopher J.'
'Agapie, Theodor'

_publ_section_title
;
 A Terminal Fe<sup>III</sup>-Oxo in a Tetranuclear Cluster: Effects of
 Distal Metal Centers on Structure and Reactivity.
;
_journal_issue 24
_journal_name_full 'Journal of the American Chemical Society'
_journal_page_first 9479
_journal_page_last 9484
_journal_paper_doi 10.1021/jacs.9b03157
_journal_volume 141
_journal_year 2019
_chemical_formula_moiety 'C78 H76 Fe4 N15 O5, F6 P, 0.5(C4 O), 1.5(C2.5)'
_chemical_formula_sum 'C83.75 H76 F6 Fe4 N15 O5.5 P'
_chemical_formula_weight 1748.96
_space_group_crystal_system triclinic
_space_group_IT_number 2
_space_group_name_Hall '-P 1'
_space_group_name_H-M_alt 'P -1'
_symmetry_space_group_name_Hall '-P 1'
_symmetry_space_group_name_H-M 'P -1'
_atom_sites_solution_hydrogens mixed
_atom_sites_solution_primary dual
_audit_creation_date 2018-12-24
_audit_creation_method
;
Olex2 1.2
(compiled 2018.05.29 svn.r3508 for OlexSys, GUI svn.r5506)
;
_audit_update_record
;
2019-03-14 deposited with the CCDC.    2019-03-22 downloaded from the CCDC.
;
_cell_angle_alpha 89.286(4)
_cell_angle_beta 87.757(4)
_cell_angle_gamma 79.589(4)
_cell_formula_units_Z 2
_cell_length_a 11.9919(11)
_cell_length_b 13.7630(9)
_cell_length_c 25.905(2)
_cell_measurement_reflns_used 9644
_cell_measurement_temperature 100(2)
_cell_measurement_theta_max 79.38
_cell_measurement_theta_min 3.26
_cell_volume 4201.8(6)
_computing_molecular_graphics 'Olex2 (Dolomanov et al., 2009)'
_computing_publication_material 'Olex2 (Dolomanov et al., 2009)'
_computing_structure_refinement 'ShelXL (Sheldrick, 2015)'
_computing_structure_solution 'XT (Sheldrick, 2015)'
_diffrn_ambient_temperature 100.01
_diffrn_measured_fraction_theta_full 0.985
_diffrn_measured_fraction_theta_max 0.970
_diffrn_measurement_device_type 'Bruker APEX-II CCD'
_diffrn_measurement_method '\f and \w scans'
_diffrn_radiation_type CuK\a
_diffrn_radiation_wavelength 1.54178
_diffrn_reflns_av_R_equivalents 0.0725
_diffrn_reflns_av_unetI/netI 0.0449
_diffrn_reflns_Laue_measured_fraction_full 0.985
_diffrn_reflns_Laue_measured_fraction_max 0.970
_diffrn_reflns_limit_h_max 14
_diffrn_reflns_limit_h_min -13
_diffrn_reflns_limit_k_max 17
_diffrn_reflns_limit_k_min -16
_diffrn_reflns_limit_l_max 31
_diffrn_reflns_limit_l_min -31
_diffrn_reflns_number 115990
_diffrn_reflns_point_group_measured_fraction_full 0.985
_diffrn_reflns_point_group_measured_fraction_max 0.970
_diffrn_reflns_theta_full 67.679
_diffrn_reflns_theta_max 74.814
_diffrn_reflns_theta_min 3.265
_diffrn_standards_number 0
_exptl_absorpt_coefficient_mu 6.222
_exptl_absorpt_correction_type none
_exptl_crystal_colour purple
_exptl_crystal_density_diffrn 1.382
_exptl_crystal_description plate
_exptl_crystal_F_000 1801
_refine_diff_density_max 1.747
_refine_diff_density_min -0.846
_refine_diff_density_rms 0.108
_refine_ls_extinction_method none
_refine_ls_goodness_of_fit_ref 1.029
_refine_ls_hydrogen_treatment mixed
_refine_ls_matrix_type full
_refine_ls_number_parameters 1060
_refine_ls_number_reflns 16721
_refine_ls_number_restraints 0
_refine_ls_restrained_S_all 1.029
_refine_ls_R_factor_all 0.0820
_refine_ls_R_factor_gt 0.0685
_refine_ls_shift/su_max 0.001
_refine_ls_shift/su_mean 0.000
_refine_ls_structure_factor_coef Fsqd
_refine_ls_weighting_details 'w=1/[\s^2^(Fo^2^)+(0.0824P)^2^+16.7068P] where P=(Fo^2^+2Fc^2^)/3'
_refine_ls_weighting_scheme calc
_refine_ls_wR_factor_gt 0.1738
_refine_ls_wR_factor_ref 0.1844
_reflns_Friedel_coverage 0.000
_reflns_number_gt 14182
_reflns_number_total 16721
_reflns_threshold_expression 'I > 2\s(I)'
_cod_data_source_file ja9b03157_si_001.cif
_cod_data_source_block v18533-copy
_cod_original_formula_sum 'C83.75 H76 F6 Fe4 N15 O5.50 P'
_cod_database_code 4127465
_shelx_shelxl_version_number 2016/6
_shelx_space_group_comment
;
The symmetry employed for this shelxl refinement is uniquely defined
by the following loop, which should always be used as a source of
symmetry information in preference to the above space-group names.
They are only intended as comments.
;
_olex2_refinement_description
;
1. Fixed Uiso
 At 1.2 times of:
  All C(H) groups, All N(H) groups, All N(H,H) groups
 At 1.5 times of:
  All C(H,H,H) groups, All C(H,H,H,H,H,H) groups, All O(H) groups
2. Others
 Sof(H02P)=Sof(H02Q)=Sof(H02R)=Sof(H02V)=Sof(H02W)=Sof(H02X)=Sof(C4AA)=
 Sof(H4AA)=Sof(H4AB)=Sof(H4AC)=Sof(C0BA)=1-FVAR(1)
 Sof(H02F)=Sof(H02L)=Sof(H02O)=Sof(H02S)=Sof(H02T)=Sof(H02U)=Sof(C8AA)=
 Sof(H8AA)=Sof(H8AB)=Sof(H8AC)=Sof(C9AA)=FVAR(1)
 Fixed Sof: H02E(0.5) H02H(0.5) O2(0.5) C3AA(0.5) C5(0.5) C5AA(0.5) C4(0.5)
 C6AA(0.5) C2BA(0.5) C7AA(0.5) C1BA(0.25)
3.a Riding coordinates:
 N01V(H01V)
3.b Rotating group:
 O00M(H00M)
3.c Aromatic/amide H refined with riding coordinates:
 C00Q(H00Q), C00R(H00R), C00X(H00X), C00Z(H00Z), C011(H011), C012(H012),
 C018(H018), C01A(H01A), C01C(H01C), C01D(H01D), C01E(H01E), C01F(H01F),
 C01I(H01I), C01J(H01J), C01K(H01K), N01L(H01L), C01M(H01M), C01O(H01O),
 C01P(H01P), C01Q(H01Q), C01R(H01R), C01S(H01S), C01U(H01U), C01W(H01W),
 C01X(H01X), C020(H020), C021(H021), C023(H023), C024(H024), C025(H025),
 C026(H026), C027(H027), C028(H028), C029(H029), C02A(H02A), C02B(H02B),
 C02C(H02C), C02D(H02D), C02G(H02G), N02H(H02E), N02H(H02H), C02I(H02I),
 C02J(H02J), C02K(H02K), C02M(H02M), C02N(H02N), C1AA(H1AA)
3.d Idealised Me refined as rotating group:
 C02Q(H02P,H02Q,H02R), C02Q(H02F,H02L,H02O), C02T(H02V,H02W,H02X), C02T(H02S,
 H02T,H02U), C02U(H02Y,H,HA), C02V(H02Z,HB,HC), C02W(H02,HD,HE), C3(H3A,H3B,
 H3C), C9(H9A,H9B,H9C), C2AA(H2AA,H2AB,H2AC), C4AA(H4AA,H4AB,H4AC), C8AA(H8AA,
 H8AB,H8AC)
;
_olex2_submission_special_instructions 'No special instructions were received'

loop_
_space_group_symop_operation_xyz
'x, y, z'
'-x, -y, -z'

loop_
_atom_site_label
_atom_site_type_symbol
_atom_site_fract_x
_atom_site_fract_y
_atom_site_fract_z
_atom_site_U_iso_or_equiv
_atom_site_adp_type
_atom_site_occupancy
_atom_site_site_symmetry_order
_atom_site_calc_flag
_atom_site_refinement_flags_posn
_atom_site_refinement_flags_occupancy
_atom_site_disorder_assembly
_atom_site_disorder_group
Fe1 Fe 0.43240(5) 0.75797(4) 0.69887(2) 0.01741(14) Uani 1 1 d . . . .
Fe2 Fe 0.66833(5) 0.62818(4) 0.69225(2) 0.01555(14) Uani 1 1 d . . . .
Fe3 Fe 0.47114(5) 0.54908(5) 0.73915(2) 0.01737(14) Uani 1 1 d . . . .
Fe4 Fe 0.56777(5) 0.71085(5) 0.81607(2) 0.02182(15) Uani 1 1 d . . . .
O1 O 0.5361(2) 0.66698(19) 0.75031(10) 0.0173(5) Uani 1 1 d . . . .
O2 O 0.5925(3) 0.7546(3) 0.88352(13) 0.0414(9) Uani 1 1 d . . . .
H00M H 0.591776 0.819527 0.883334 0.062 Uiso 1 1 d GR . . .
O11 O 0.5629(2) 0.71054(19) 0.64373(10) 0.0157(5) Uani 1 1 d . . . .
O21 O 0.5885(2) 0.50359(18) 0.68571(10) 0.0160(5) Uani 1 1 d . . . .
O31 O 0.3710(2) 0.63209(19) 0.68737(10) 0.0168(5) Uani 1 1 d . . . .
N11 N 0.3989(3) 0.8570(2) 0.63479(14) 0.0219(7) Uani 1 1 d . . . .
N12 N 0.2589(3) 0.7770(2) 0.73989(14) 0.0208(7) Uani 1 1 d . . . .
N13 N 0.4750(3) 0.8733(3) 0.74251(14) 0.0232(7) Uani 1 1 d . . . .
N14 N 0.5256(3) 0.8562(3) 0.78917(15) 0.0284(8) Uani 1 1 d . . . .
N15 N 0.5672(5) 0.9522(4) 0.8610(2) 0.0581(14) Uani 1 1 d . . . .
H01V H 0.515670 0.986102 0.882157 0.070 Uiso 1 1 d R . . .
N21 N 0.7377(3) 0.7670(2) 0.67765(14) 0.0198(7) Uani 1 1 d . . . .
N22 N 0.7883(3) 0.5193(2) 0.64984(13) 0.0179(7) Uani 1 1 d . . . .
N23 N 0.7678(3) 0.5965(3) 0.75765(13) 0.0209(7) Uani 1 1 d . . . .
N24 N 0.7319(3) 0.6367(3) 0.80561(14) 0.0270(8) Uani 1 1 d . . . .
N25 N 0.8073(5) 0.6461(6) 0.8872(2) 0.088(2) Uani 1 1 d . . . .
H01L H 0.755263 0.698981 0.893331 0.106 Uiso 1 1 calc R . . .
N31 N 0.5968(3) 0.4290(3) 0.77618(14) 0.0230(7) Uani 1 1 d . . . .
N32 N 0.3360(3) 0.4669(2) 0.72407(13) 0.0202(7) Uani 1 1 d . . . .
N33 N 0.3950(3) 0.5763(3) 0.81192(13) 0.0228(7) Uani 1 1 d . . . .
N34 N 0.4434(3) 0.6330(3) 0.84570(13) 0.0247(8) Uani 1 1 d . . . .
N35 N 0.4333(5) 0.6673(4) 0.93558(17) 0.0535(13) Uani 1 1 d . . . .
H02E H 0.505437 0.654376 0.943163 0.064 Uiso 0.5 1 calc R P A 2
H02H H 0.489454 0.699180 0.928402 0.064 Uiso 0.5 1 calc R P B 1
C1 C 0.5595(3) 0.5957(3) 0.55729(15) 0.0217(8) Uani 1 1 d . . . .
C2 C 0.5920(3) 0.4975(3) 0.57181(17) 0.0249(9) Uani 1 1 d . . . .
H01J H 0.668529 0.465549 0.566188 0.030 Uiso 1 1 calc R . . .
C3 C 0.5137(3) 0.4455(3) 0.59446(17) 0.0239(9) Uani 1 1 d . . . .
C4 C 0.4003(3) 0.4912(3) 0.59919(16) 0.0213(8) Uani 1 1 d . . . .
H018 H 0.345607 0.455258 0.613283 0.026 Uiso 1 1 calc R . . .
C5 C 0.3660(3) 0.5884(3) 0.58367(16) 0.0215(8) Uani 1 1 d . . . .
C6 C 0.4458(3) 0.6395(3) 0.56188(16) 0.0198(8) Uani 1 1 d . . . .
H014 H 0.426(4) 0.701(3) 0.5531(16) 0.011(10) Uiso 1 1 d . . . .
C11 C 0.5950(3) 0.7848(3) 0.61298(16) 0.0201(8) Uani 1 1 d . . . .
C12 C 0.6587(3) 0.7444(3) 0.56205(16) 0.0227(9) Uani 1 1 d . . . .
C13 C 0.7355(3) 0.7980(3) 0.53757(17) 0.0253(9) Uani 1 1 d . . . .
H025 H 0.746230 0.858314 0.552406 0.030 Uiso 1 1 calc R . . .
C14 C 0.7963(4) 0.7653(4) 0.49231(18) 0.0308(10) Uani 1 1 d . . . .
H023 H 0.844683 0.804621 0.475745 0.037 Uiso 1 1 calc R . . .
C15 C 0.7862(4) 0.6760(4) 0.47162(18) 0.0356(12) Uani 1 1 d . . . .
H01C H 0.829120 0.652101 0.441340 0.043 Uiso 1 1 calc R . . .
C16 C 0.7126(4) 0.6217(4) 0.49551(18) 0.0326(10) Uani 1 1 d . . . .
H02G H 0.707732 0.558972 0.481794 0.039 Uiso 1 1 calc R . . .
C17 C 0.6451(3) 0.6555(3) 0.53911(16) 0.0236(9) Uani 1 1 d . . . .
C21 C 0.6627(3) 0.4135(3) 0.68733(16) 0.0197(8) Uani 1 1 d . . . .
C22 C 0.6095(3) 0.3300(3) 0.66338(18) 0.0238(9) Uani 1 1 d . . . .
C23 C 0.6213(4) 0.2371(3) 0.6872(2) 0.0313(10) Uani 1 1 d . . . .
H01I H 0.666783 0.224192 0.716618 0.038 Uiso 1 1 calc R . . .
C24 C 0.5685(4) 0.1638(3) 0.6690(3) 0.0466(15) Uani 1 1 d . . . .
H02I H 0.577053 0.101766 0.686302 0.056 Uiso 1 1 calc R . . .
C25 C 0.5037(4) 0.1800(4) 0.6262(3) 0.0547(18) Uani 1 1 d . . . .
H02N H 0.466373 0.129989 0.613978 0.066 Uiso 1 1 calc R . . .
C26 C 0.4937(4) 0.2704(4) 0.6009(3) 0.0420(13) Uani 1 1 d . . . .
H00Z H 0.451564 0.280812 0.570403 0.050 Uiso 1 1 calc R . . .
C27 C 0.5438(3) 0.3464(3) 0.61925(19) 0.0271(10) Uani 1 1 d . . . .
C31 C 0.2555(3) 0.6295(3) 0.69127(16) 0.0173(8) Uani 1 1 d . . . .
C32 C 0.1955(3) 0.6634(3) 0.64033(16) 0.0194(8) Uani 1 1 d . . . .
C33 C 0.0851(3) 0.7190(3) 0.64275(18) 0.0251(9) Uani 1 1 d . . . .
H02A H 0.049062 0.735760 0.675566 0.030 Uiso 1 1 calc R . . .
C34 C 0.0270(3) 0.7502(3) 0.59831(19) 0.0282(10) Uani 1 1 d . . . .
H012 H -0.047635 0.787770 0.600963 0.034 Uiso 1 1 calc R . . .
C35 C 0.0780(4) 0.7264(4) 0.55055(18) 0.0310(10) Uani 1 1 d . . . .
H01F H 0.038377 0.746514 0.520069 0.037 Uiso 1 1 calc R . . .
C36 C 0.1869(4) 0.6733(3) 0.54722(18) 0.0288(10) Uani 1 1 d . . . .
H01D H 0.222395 0.658237 0.514133 0.035 Uiso 1 1 calc R . . .
C37 C 0.2469(3) 0.6407(3) 0.59164(16) 0.0202(8) Uani 1 1 d . . . .
C40 C 0.2987(4) 0.9154(3) 0.62697(19) 0.0285(10) Uani 1 1 d . . . .
H00Q H 0.237038 0.911831 0.650671 0.034 Uiso 1 1 calc R . . .
C41 C 0.2816(4) 0.9797(4) 0.5865(3) 0.0512(16) Uani 1 1 d . . . .
H02D H 0.209785 1.020504 0.581850 0.061 Uiso 1 1 calc R . . .
C42 C 0.3698(5) 0.9835(6) 0.5531(3) 0.092(3) Uani 1 1 d . . . .
H1AA H 0.360879 1.028033 0.524616 0.111 Uiso 1 1 calc R . . .
C43 C 0.4735(5) 0.9227(5) 0.5602(3) 0.071(2) Uani 1 1 d . . . .
H02J H 0.535463 0.924948 0.536460 0.085 Uiso 1 1 calc R . . .
C44 C 0.4864(3) 0.8594(3) 0.60148(18) 0.0251(9) Uani 1 1 d . . . .
C45 C 0.6782(3) 0.8315(3) 0.64492(17) 0.0204(8) Uani 1 1 d . . . .
C46 C 0.6959(4) 0.9281(3) 0.6407(2) 0.0298(10) Uani 1 1 d . . . .
H027 H 0.651921 0.973448 0.618196 0.036 Uiso 1 1 calc R . . .
C47 C 0.7787(4) 0.9578(4) 0.6698(2) 0.0381(12) Uani 1 1 d . . . .
H020 H 0.792496 1.023596 0.667122 0.046 Uiso 1 1 calc R . . .
C48 C 0.8405(4) 0.8910(4) 0.7024(2) 0.0355(11) Uani 1 1 d . . . .
H01Q H 0.898692 0.909195 0.722019 0.043 Uiso 1 1 calc R . . .
C49 C 0.8160(3) 0.7970(3) 0.70586(18) 0.0270(9) Uani 1 1 d . . . .
H01X H 0.856620 0.751472 0.729347 0.032 Uiso 1 1 calc R . . .
C50 C 0.2185(4) 0.8465(3) 0.77552(18) 0.0281(9) Uani 1 1 d . . . .
H01S H 0.255935 0.901102 0.778958 0.034 Uiso 1 1 calc R . . .
C51 C 0.1242(4) 0.8408(3) 0.80718(19) 0.0310(10) Uani 1 1 d . . . .
H01A H 0.096520 0.891507 0.831413 0.037 Uiso 1 1 calc R . . .
C52 C 0.0715(3) 0.7611(3) 0.80312(18) 0.0280(10) Uani 1 1 d . . . .
H02B H 0.007797 0.755123 0.825108 0.034 Uiso 1 1 calc R . . .
C53 C 0.1119(3) 0.6891(3) 0.76667(17) 0.0233(9) Uani 1 1 d . . . .
H02K H 0.076381 0.633272 0.763245 0.028 Uiso 1 1 calc R . . .
C54 C 0.2050(3) 0.7003(3) 0.73537(15) 0.0172(8) Uani 1 1 d . . . .
C55 C 0.2444(3) 0.5219(3) 0.70335(16) 0.0198(8) Uani 1 1 d . . . .
C56 C 0.1508(3) 0.4809(3) 0.69171(18) 0.0255(9) Uani 1 1 d . . . .
H00R H 0.085591 0.520971 0.678020 0.031 Uiso 1 1 calc R . . .
C57 C 0.1534(4) 0.3811(4) 0.7002(2) 0.0335(11) Uani 1 1 d . . . .
H011 H 0.090110 0.351972 0.692412 0.040 Uiso 1 1 calc R . . .
C58 C 0.2489(4) 0.3243(3) 0.7202(2) 0.0322(10) Uani 1 1 d . . . .
H029 H 0.253254 0.255302 0.725442 0.039 Uiso 1 1 calc R . . .
C59 C 0.3378(4) 0.3698(3) 0.73233(18) 0.0266(9) Uani 1 1 d . . . .
H02C H 0.402691 0.331246 0.747080 0.032 Uiso 1 1 calc R . . .
C60 C 0.8728(3) 0.5372(3) 0.61830(16) 0.0211(8) Uani 1 1 d . . . .
H01U H 0.883446 0.603514 0.613734 0.025 Uiso 1 1 calc R . . .
C61 C 0.9455(3) 0.4638(3) 0.59203(18) 0.0281(9) Uani 1 1 d . . . .
H028 H 1.003156 0.479356 0.568858 0.034 Uiso 1 1 calc R . . .
C62 C 0.9324(4) 0.3668(3) 0.60021(19) 0.0297(10) Uani 1 1 d . . . .
H01W H 0.983224 0.314300 0.583763 0.036 Uiso 1 1 calc R . . .
C63 C 0.8450(3) 0.3472(3) 0.63243(19) 0.0277(9) Uani 1 1 d . . . .
H01M H 0.835016 0.281056 0.638555 0.033 Uiso 1 1 calc R . . .
C64 C 0.7713(3) 0.4255(3) 0.65596(16) 0.0199(8) Uani 1 1 d . . . .
C65 C 0.6852(3) 0.3898(3) 0.74457(17) 0.0234(9) Uani 1 1 d . . . .
C66 C 0.7838(4) 0.3334(3) 0.7627(2) 0.0311(10) Uani 1 1 d . . . .
H01P H 0.845167 0.307525 0.739623 0.037 Uiso 1 1 calc R . . .
C67 C 0.7906(4) 0.3157(4) 0.8153(2) 0.0369(12) Uani 1 1 d . . . .
H01K H 0.857181 0.277716 0.828915 0.044 Uiso 1 1 calc R . . .
C68 C 0.6997(4) 0.3538(4) 0.8479(2) 0.0370(11) Uani 1 1 d . . . .
H024 H 0.702131 0.341283 0.883988 0.044 Uiso 1 1 calc R . . .
C69 C 0.6052(4) 0.4105(3) 0.82691(18) 0.0292(10) Uani 1 1 d . . . .
H01R H 0.543423 0.437669 0.849477 0.035 Uiso 1 1 calc R . . .
C70 C 0.4444(4) 0.9705(3) 0.7364(2) 0.0321(10) Uani 1 1 d . . . .
H00X H 0.407667 1.001655 0.707170 0.038 Uiso 1 1 calc R . . .
C71 C 0.4735(5) 1.0197(4) 0.7784(2) 0.0437(13) Uani 1 1 d . . . .
H01E H 0.460782 1.089115 0.783648 0.052 Uiso 1 1 calc R . . .
C72 C 0.5249(5) 0.9469(4) 0.8111(2) 0.0422(13) Uani 1 1 d . . . .
C73 C 0.6805(7) 0.9835(5) 0.8657(3) 0.078(2) Uani 1 1 d . . . .
C74 C 0.6991(9) 0.9791(8) 0.9241(4) 0.118(4) Uani 1 1 d . . . .
H H 0.765031 1.008930 0.931417 0.176 Uiso 1 1 calc GR . . .
H02Y H 0.631643 1.015502 0.942450 0.176 Uiso 1 1 calc GR . . .
HA H 0.712505 0.910065 0.935711 0.176 Uiso 1 1 calc GR . . .
C75 C 0.6789(12) 1.0848(7) 0.8446(6) 0.172(7) Uani 1 1 d . . . .
H3A H 0.691399 1.081541 0.806978 0.257 Uiso 1 1 calc GR . . .
H3B H 0.739171 1.113232 0.859852 0.257 Uiso 1 1 calc GR . . .
H3C H 0.605223 1.126221 0.853025 0.257 Uiso 1 1 calc GR . . .
C76 C 0.7711(6) 0.9088(6) 0.8367(3) 0.073(2) Uani 1 1 d . . . .
H02Z H 0.776146 0.843661 0.853112 0.110 Uiso 1 1 calc GR . . .
HB H 0.844707 0.930064 0.837935 0.110 Uiso 1 1 calc GR . . .
HC H 0.750541 0.904937 0.800677 0.110 Uiso 1 1 calc GR . . .
C80 C 0.8731(3) 0.5472(3) 0.76296(18) 0.0281(10) Uani 1 1 d . . . .
H01O H 0.917871 0.511934 0.735826 0.034 Uiso 1 1 calc R . . .
C81 C 0.9094(4) 0.5534(4) 0.8123(2) 0.0348(11) Uani 1 1 d . . . .
H026 H 0.980318 0.523820 0.825613 0.042 Uiso 1 1 calc R . . .
C82 C 0.8194(4) 0.6123(4) 0.83808(19) 0.0371(12) Uani 1 1 d . . . .
C83 C 0.8722(6) 0.6034(6) 0.9308(2) 0.0580(17) Uani 1 1 d . . . .
C84 C 0.8137(8) 0.6517(9) 0.9792(3) 0.106(4) Uani 1 1 d . . . .
H2AA H 0.802175 0.723679 0.975177 0.160 Uiso 1 1 calc GR . . .
H2AB H 0.860977 0.631633 1.008858 0.160 Uiso 1 1 calc GR . . .
H2AC H 0.740146 0.631062 0.984853 0.160 Uiso 1 1 calc GR . . .
C85 C 0.9897(7) 0.6270(9) 0.9254(3) 0.100(4) Uani 1 1 d . . . .
H02 H 1.027364 0.597164 0.893715 0.150 Uiso 1 1 calc GR . . .
HD H 1.033272 0.600327 0.955267 0.150 Uiso 1 1 calc GR . . .
HE H 0.984942 0.698766 0.923812 0.150 Uiso 1 1 calc GR . . .
C86 C 0.8790(11) 0.4940(8) 0.9346(3) 0.120(4) Uani 1 1 d . . . .
H9A H 0.802266 0.478707 0.936460 0.180 Uiso 1 1 calc GR . . .
H9B H 0.918762 0.469084 0.965812 0.180 Uiso 1 1 calc GR . . .
H9C H 0.920587 0.462422 0.904145 0.180 Uiso 1 1 calc GR . . .
C90 C 0.3200(4) 0.5347(4) 0.83977(18) 0.0313(10) Uani 1 1 d . . . .
H021 H 0.273889 0.492788 0.825893 0.038 Uiso 1 1 calc R . . .
C91 C 0.3178(4) 0.5598(4) 0.89067(19) 0.0376(12) Uani 1 1 d . . . .
H02M H 0.272377 0.539230 0.918108 0.045 Uiso 1 1 calc R . . .
C92 C 0.3969(4) 0.6222(4) 0.89357(18) 0.0335(10) Uani 1 1 d . . . .
C93 C 0.397(2) 0.671(2) 0.9865(8) 0.073(7) Uani 0.393(14) 1 d . P C 1
C94 C 0.4332(17) 0.5604(15) 1.0089(10) 0.094(9) Uani 0.393(14) 1 d . P C 1
H8AA H 0.382619 0.518447 0.996081 0.141 Uiso 0.393(14) 1 calc GR P C 1
H8AB H 0.427416 0.561896 1.046767 0.141 Uiso 0.393(14) 1 calc GR P C 1
H8AC H 0.511592 0.533776 0.997606 0.141 Uiso 0.393(14) 1 calc GR P C 1
C95 C 0.2705(8) 0.6896(9) 0.9959(3) 0.104(3) Uani 1 1 d . . . .
H02S H 0.235825 0.744617 0.974015 0.156 Uiso 0.393(14) 1 calc GR P C 1
H02T H 0.252321 0.706193 1.032261 0.156 Uiso 0.393(14) 1 calc GR P C 1
H02U H 0.240827 0.630115 0.987397 0.156 Uiso 0.393(14) 1 calc GR P C 1
H02V H 0.204352 0.690112 0.974730 0.156 Uiso 0.607(14) 1 calc GR P C 2
H02W H 0.247161 0.727565 1.027431 0.156 Uiso 0.607(14) 1 calc GR P C 2
H02X H 0.303037 0.621325 1.005005 0.156 Uiso 0.607(14) 1 calc GR P C 2
C96 C 0.4445(10) 0.7531(9) 1.0128(3) 0.124(5) Uani 1 1 d . . . .
H02F H 0.519767 0.756744 0.997535 0.185 Uiso 0.393(14) 1 calc GR P C 1
H02L H 0.450604 0.738712 1.049805 0.185 Uiso 0.393(14) 1 calc GR P C 1
H02O H 0.393531 0.816401 1.007791 0.185 Uiso 0.393(14) 1 calc GR P C 1
H02P H 0.495307 0.690870 1.020421 0.185 Uiso 0.607(14) 1 calc GR P C 2
H02Q H 0.400352 0.777234 1.044133 0.185 Uiso 0.607(14) 1 calc GR P C 2
H02R H 0.489525 0.802216 1.000623 0.185 Uiso 0.607(14) 1 calc GR P C 2
C97 C 0.3557(14) 0.7341(14) 0.9665(7) 0.075(5) Uani 0.607(14) 1 d . P C 2
C98 C 0.3045(14) 0.8179(11) 0.9342(8) 0.109(7) Uani 0.607(14) 1 d . P C 2
H4AA H 0.364164 0.841419 0.913213 0.163 Uiso 0.607(14) 1 calc GR P C 2
H4AB H 0.265076 0.871467 0.956339 0.163 Uiso 0.607(14) 1 calc GR P C 2
H4AC H 0.250243 0.796516 0.911439 0.163 Uiso 0.607(14) 1 calc GR P C 2
P100 P 0.04470(10) 1.10730(9) 0.70934(8) 0.0535(5) Uani 1 1 d . . . .
F100 F 0.1752(3) 1.0815(2) 0.7218(2) 0.0779(14) Uani 1 1 d . . . .
F101 F 0.0559(3) 1.0072(2) 0.6773(2) 0.0718(13) Uani 1 1 d . . . .
F102 F -0.0863(2) 1.1350(2) 0.69571(17) 0.0562(10) Uani 1 1 d . . . .
F103 F 0.0323(2) 1.2084(2) 0.74131(17) 0.0610(11) Uani 1 1 d . . . .
F104 F 0.0108(3) 1.0516(3) 0.7598(2) 0.0752(13) Uani 1 1 d . . . .
F105 F 0.0775(3) 1.1641(3) 0.6585(2) 0.0747(13) Uani 1 1 d . . . .
O100 O 0.3528(11) 1.1161(9) 0.8972(5) 0.083(3) Uiso 0.5 1 d . P D 2
C100 C 0.282(3) 1.087(2) 0.8896(11) 0.134(9) Uiso 0.5 1 d . P D 2
C101 C 0.341(2) 1.2372(18) 0.8797(9) 0.112(7) Uiso 0.5 1 d . P D 2
C102 C 0.226(3) 1.240(3) 0.8692(13) 0.165(12) Uiso 0.5 1 d . P D 2
C103 C 0.174(4) 1.175(4) 0.8689(19) 0.24(2) Uiso 0.5 1 d . P D 2
C104 C -0.013(2) 1.025(2) 0.9701(10) 0.129(8) Uiso 0.5 1 d . P . .
C105 C 0.002(3) 1.113(3) 0.9741(16) 0.202(16) Uiso 0.5 1 d . P . .
C106 C -0.032(3) 1.178(3) 0.9163(15) 0.089(10) Uiso 0.25 1 d . P . .
C107 C 0.9463(8) 1.0121(8) 0.5021(4) 0.102(3) Uiso 1 1 d . . . .
C108 C 0.9239(11) 1.0653(10) 0.5575(5) 0.124(4) Uiso 1 1 d . . . .
C109 C 0.7966(17) 1.1153(15) 0.5557(8) 0.093(5) Uiso 0.5 1 d . P . .

loop_
_atom_site_aniso_label
_atom_site_aniso_U_11
_atom_site_aniso_U_22
_atom_site_aniso_U_33
_atom_site_aniso_U_23
_atom_site_aniso_U_13
_atom_site_aniso_U_12
Fe1 0.0102(3) 0.0184(3) 0.0245(3) -0.0021(2) 0.0003(2) -0.0049(2)
Fe2 0.0111(3) 0.0140(3) 0.0218(3) 0.0005(2) -0.0028(2) -0.0025(2)
Fe3 0.0093(3) 0.0202(3) 0.0220(3) 0.0010(2) -0.0026(2) -0.0006(2)
Fe4 0.0184(3) 0.0276(4) 0.0206(3) -0.0029(3) -0.0028(2) -0.0067(3)
O1 0.0140(13) 0.0178(14) 0.0216(14) -0.0028(11) -0.0021(10) -0.0062(10)
O2 0.039(2) 0.063(2) 0.0277(18) -0.0128(16) -0.0018(14) -0.0221(18)
O11 0.0095(12) 0.0141(13) 0.0234(14) 0.0010(10) -0.0002(10) -0.0019(9)
O21 0.0128(12) 0.0096(13) 0.0244(14) -0.0022(10) -0.0009(10) 0.0009(9)
O31 0.0098(12) 0.0155(13) 0.0253(14) 0.0000(11) -0.0044(10) -0.0019(10)
N11 0.0132(16) 0.0191(17) 0.033(2) -0.0016(14) -0.0035(13) -0.0002(12)
N12 0.0132(16) 0.0176(17) 0.0312(19) 0.0017(14) 0.0012(13) -0.0020(12)
N13 0.0198(17) 0.0197(18) 0.030(2) -0.0024(14) 0.0008(14) -0.0035(13)
N14 0.029(2) 0.028(2) 0.030(2) -0.0091(16) 0.0008(15) -0.0090(15)
N15 0.073(4) 0.057(3) 0.047(3) -0.028(2) -0.010(3) -0.015(3)
N21 0.0130(15) 0.0174(17) 0.0290(19) -0.0025(14) 0.0006(13) -0.0027(12)
N22 0.0121(15) 0.0174(17) 0.0246(18) 0.0038(13) -0.0025(12) -0.0035(12)
N23 0.0121(15) 0.0291(19) 0.0228(18) 0.0009(14) -0.0030(12) -0.0067(13)
N24 0.0236(19) 0.034(2) 0.0242(19) 0.0018(15) -0.0082(14) -0.0053(15)
N25 0.073(4) 0.137(6) 0.038(3) -0.025(3) -0.036(3) 0.037(4)
N31 0.0148(16) 0.0258(19) 0.0280(19) 0.0063(15) -0.0017(13) -0.0031(13)
N32 0.0140(16) 0.0195(17) 0.0270(18) 0.0014(14) -0.0008(13) -0.0031(12)
N33 0.0185(17) 0.0266(19) 0.0233(18) -0.0001(14) -0.0002(13) -0.0043(14)
N34 0.0248(18) 0.029(2) 0.0204(18) 0.0038(15) -0.0043(14) -0.0052(15)
N35 0.063(3) 0.078(4) 0.024(2) -0.010(2) 0.000(2) -0.025(3)
C1 0.020(2) 0.030(2) 0.0158(19) -0.0056(16) -0.0017(14) -0.0058(16)
C2 0.0148(19) 0.031(2) 0.028(2) -0.0103(18) -0.0059(15) -0.0001(16)
C3 0.020(2) 0.020(2) 0.032(2) -0.0131(17) -0.0056(16) -0.0008(15)
C4 0.0154(19) 0.025(2) 0.025(2) -0.0043(16) -0.0056(15) -0.0053(15)
C5 0.0160(19) 0.027(2) 0.022(2) -0.0030(16) -0.0089(15) -0.0030(16)
C6 0.0180(19) 0.021(2) 0.021(2) -0.0003(16) -0.0062(15) -0.0038(15)
C11 0.0139(18) 0.017(2) 0.029(2) 0.0044(16) -0.0009(15) -0.0019(14)
C12 0.0126(18) 0.027(2) 0.026(2) 0.0046(17) -0.0052(15) 0.0027(15)
C13 0.0118(18) 0.029(2) 0.034(2) 0.0106(18) -0.0023(16) -0.0009(15)
C14 0.014(2) 0.048(3) 0.030(2) 0.012(2) -0.0026(16) -0.0028(18)
C15 0.016(2) 0.067(4) 0.022(2) 0.001(2) 0.0022(16) -0.004(2)
C16 0.021(2) 0.051(3) 0.026(2) -0.008(2) -0.0042(17) -0.008(2)
C17 0.0121(18) 0.039(3) 0.020(2) 0.0008(17) -0.0040(14) -0.0032(16)
C21 0.0109(17) 0.0139(19) 0.033(2) -0.0014(16) 0.0013(15) -0.0006(14)
C22 0.0120(18) 0.018(2) 0.041(3) -0.0031(18) 0.0035(16) -0.0020(15)
C23 0.019(2) 0.017(2) 0.056(3) 0.002(2) 0.0077(19) -0.0015(16)
C24 0.025(2) 0.013(2) 0.101(5) 0.001(3) 0.012(3) -0.0008(18)
C25 0.023(3) 0.019(3) 0.124(6) -0.016(3) -0.008(3) -0.0061(19)
C26 0.020(2) 0.024(3) 0.082(4) -0.015(2) -0.010(2) -0.0018(18)
C27 0.0121(19) 0.018(2) 0.051(3) -0.0071(19) -0.0041(17) -0.0022(15)
C31 0.0067(16) 0.0178(19) 0.028(2) 0.0025(16) -0.0014(14) -0.0034(13)
C32 0.0109(17) 0.018(2) 0.030(2) 0.0063(16) -0.0068(15) -0.0056(14)
C33 0.0137(19) 0.030(2) 0.031(2) 0.0034(18) -0.0027(16) -0.0025(16)
C34 0.0124(19) 0.029(2) 0.042(3) 0.0063(19) -0.0068(17) 0.0003(16)
C35 0.024(2) 0.037(3) 0.031(2) 0.008(2) -0.0118(18) -0.0017(18)
C36 0.022(2) 0.036(3) 0.028(2) 0.0014(19) -0.0060(17) -0.0013(18)
C37 0.0143(18) 0.019(2) 0.028(2) 0.0003(16) -0.0090(15) -0.0044(15)
C40 0.016(2) 0.024(2) 0.042(3) 0.0036(19) -0.0013(17) 0.0048(16)
C41 0.018(2) 0.049(3) 0.077(4) 0.033(3) 0.004(2) 0.016(2)
C42 0.038(3) 0.100(6) 0.117(7) 0.089(5) 0.024(4) 0.034(4)
C43 0.027(3) 0.081(5) 0.090(5) 0.065(4) 0.022(3) 0.022(3)
C44 0.0127(19) 0.023(2) 0.039(3) 0.0097(18) -0.0008(16) -0.0012(15)
C45 0.0100(17) 0.018(2) 0.033(2) 0.0006(16) 0.0042(15) -0.0031(14)
C46 0.020(2) 0.016(2) 0.053(3) -0.0009(19) 0.0083(19) -0.0046(16)
C47 0.026(2) 0.022(2) 0.069(4) -0.010(2) 0.014(2) -0.0125(18)
C48 0.023(2) 0.033(3) 0.054(3) -0.015(2) 0.007(2) -0.0143(19)
C49 0.0138(19) 0.030(2) 0.039(3) -0.0064(19) 0.0006(17) -0.0076(16)
C50 0.028(2) 0.021(2) 0.035(3) -0.0035(18) 0.0085(18) -0.0048(17)
C51 0.029(2) 0.025(2) 0.035(3) -0.0045(19) 0.0092(19) 0.0009(18)
C52 0.0137(19) 0.034(2) 0.034(2) 0.0056(19) 0.0051(16) 0.0000(17)
C53 0.0107(18) 0.028(2) 0.031(2) 0.0052(17) -0.0027(15) -0.0014(15)
C54 0.0076(16) 0.0187(19) 0.024(2) 0.0019(15) -0.0052(14) 0.0010(13)
C55 0.0131(18) 0.020(2) 0.028(2) 0.0016(16) -0.0022(15) -0.0048(15)
C56 0.016(2) 0.024(2) 0.038(3) 0.0013(18) -0.0066(17) -0.0067(16)
C57 0.023(2) 0.030(3) 0.052(3) 0.001(2) -0.001(2) -0.0167(19)
C58 0.028(2) 0.018(2) 0.052(3) 0.005(2) -0.004(2) -0.0096(17)
C59 0.019(2) 0.023(2) 0.038(3) 0.0069(18) -0.0007(17) -0.0043(16)
C60 0.0116(18) 0.022(2) 0.030(2) 0.0032(17) -0.0012(15) -0.0050(15)
C61 0.0148(19) 0.032(2) 0.037(3) -0.0001(19) 0.0053(17) -0.0055(17)
C62 0.018(2) 0.028(2) 0.042(3) -0.004(2) 0.0067(18) -0.0004(17)
C63 0.016(2) 0.021(2) 0.044(3) -0.0015(19) 0.0019(17) 0.0007(16)
C64 0.0118(18) 0.019(2) 0.029(2) 0.0027(16) -0.0031(15) -0.0011(14)
C65 0.0151(19) 0.019(2) 0.036(2) 0.0055(17) 0.0027(16) -0.0045(15)
C66 0.021(2) 0.026(2) 0.044(3) 0.014(2) -0.0027(19) -0.0005(17)
C67 0.023(2) 0.037(3) 0.048(3) 0.021(2) -0.009(2) -0.0011(19)
C68 0.035(3) 0.039(3) 0.036(3) 0.015(2) -0.007(2) -0.004(2)
C69 0.024(2) 0.031(2) 0.032(2) 0.0091(19) -0.0001(17) -0.0049(18)
C70 0.037(3) 0.019(2) 0.040(3) -0.0022(19) 0.005(2) -0.0066(18)
C71 0.058(3) 0.019(2) 0.054(3) -0.010(2) -0.002(3) -0.008(2)
C72 0.048(3) 0.037(3) 0.045(3) -0.017(2) 0.005(2) -0.017(2)
C73 0.086(5) 0.052(4) 0.103(6) -0.021(4) -0.042(5) -0.022(4)
C74 0.121(8) 0.123(8) 0.113(8) -0.064(7) -0.055(7) -0.017(7)
C75 0.184(13) 0.065(6) 0.297(19) 0.043(9) -0.141(13) -0.080(8)
C76 0.061(4) 0.091(6) 0.079(5) -0.003(4) -0.008(4) -0.039(4)
C80 0.015(2) 0.033(2) 0.036(3) 0.0085(19) -0.0054(17) -0.0054(17)
C81 0.019(2) 0.044(3) 0.044(3) 0.015(2) -0.0143(19) -0.0086(19)
C82 0.027(2) 0.053(3) 0.031(3) 0.004(2) -0.0173(19) -0.004(2)
C83 0.057(4) 0.091(5) 0.032(3) 0.015(3) -0.024(3) -0.023(3)
C84 0.092(6) 0.188(11) 0.034(4) -0.012(5) -0.033(4) -0.003(7)
C85 0.084(6) 0.194(11) 0.046(4) 0.024(5) -0.029(4) -0.084(7)
C86 0.206(13) 0.116(8) 0.054(5) 0.037(5) -0.013(6) -0.075(8)
C90 0.023(2) 0.040(3) 0.031(3) 0.006(2) 0.0002(18) -0.0077(19)
C91 0.033(3) 0.052(3) 0.029(3) 0.006(2) 0.0076(19) -0.015(2)
C92 0.030(2) 0.043(3) 0.025(2) 0.002(2) 0.0000(18) -0.002(2)
C93 0.084(16) 0.098(19) 0.048(12) -0.027(12) 0.027(10) -0.051(14)
C94 0.058(12) 0.073(15) 0.14(2) -0.060(14) -0.016(12) 0.018(10)
C95 0.083(6) 0.169(10) 0.062(5) -0.029(6) 0.033(5) -0.033(6)
C96 0.147(9) 0.185(11) 0.067(6) -0.072(7) 0.048(6) -0.110(9)
C97 0.084(10) 0.085(11) 0.067(10) -0.040(8) 0.036(8) -0.049(9)
C98 0.082(11) 0.066(10) 0.166(18) -0.040(11) -0.010(11) 0.021(8)
P100 0.0128(6) 0.0152(6) 0.1317(15) 0.0049(7) 0.0028(7) -0.0018(4)
F100 0.0172(15) 0.0328(18) 0.182(5) 0.002(2) -0.008(2) 0.0020(12)
F101 0.0255(16) 0.0251(16) 0.164(4) -0.018(2) 0.014(2) -0.0034(12)
F102 0.0173(14) 0.0251(15) 0.125(3) -0.0034(17) -0.0028(16) -0.0009(11)
F103 0.0240(15) 0.0235(15) 0.136(3) -0.0078(18) -0.0004(18) -0.0049(12)
F104 0.047(2) 0.039(2) 0.140(4) 0.021(2) 0.001(2) -0.0114(16)
F105 0.045(2) 0.040(2) 0.140(4) 0.009(2) 0.016(2) -0.0131(16)

loop_
_atom_type_symbol
_atom_type_description
_atom_type_scat_dispersion_real
_atom_type_scat_dispersion_imag
_atom_type_scat_source
C C 0.0181 0.0091 'International Tables Vol C Tables 4.2.6.8 and 6.1.1.4'
H H 0.0000 0.0000 'International Tables Vol C Tables 4.2.6.8 and 6.1.1.4'
F F 0.0727 0.0534 'International Tables Vol C Tables 4.2.6.8 and 6.1.1.4'
Fe Fe -1.1336 3.1974 'International Tables Vol C Tables 4.2.6.8 and 6.1.1.4'
N N 0.0311 0.0180 'International Tables Vol C Tables 4.2.6.8 and 6.1.1.4'
O O 0.0492 0.0322 'International Tables Vol C Tables 4.2.6.8 and 6.1.1.4'
P P 0.2955 0.4335 'International Tables Vol C Tables 4.2.6.8 and 6.1.1.4'

loop_
_geom_angle_atom_site_label_1
_geom_angle_atom_site_label_2
_geom_angle_atom_site_label_3
_geom_angle
_geom_angle_site_symmetry_1
_geom_angle_site_symmetry_3
O1 Fe1 N11 155.05(12) . .
O1 Fe1 N12 102.55(12) . .
O1 Fe1 N13 83.71(12) . .
O11 Fe1 O1 85.02(10) . .
O11 Fe1 N11 74.53(12) . .
O11 Fe1 N12 159.34(12) . .
O11 Fe1 N13 109.31(12) . .
O31 Fe1 O1 82.50(10) . .
O31 Fe1 O11 89.24(10) . .
O31 Fe1 N11 110.83(12) . .
O31 Fe1 N12 72.99(11) . .
O31 Fe1 N13 155.77(13) . .
N11 Fe1 N12 101.55(13) . .
N13 Fe1 N11 89.64(14) . .
N13 Fe1 N12 90.76(13) . .
O1 Fe2 N21 104.84(11) . .
O1 Fe2 N22 151.09(11) . .
O11 Fe2 O1 86.14(10) . .
O11 Fe2 O21 93.29(10) . .
O11 Fe2 N21 73.65(11) . .
O11 Fe2 N22 110.35(12) . .
O11 Fe2 N23 157.21(13) . .
O21 Fe2 O1 81.54(10) . .
O21 Fe2 N21 164.76(12) . .
O21 Fe2 N22 74.17(11) . .
N22 Fe2 N21 102.61(12) . .
N23 Fe2 O1 81.94(12) . .
N23 Fe2 O21 104.02(12) . .
N23 Fe2 N21 90.68(13) . .
N23 Fe2 N22 88.87(13) . .
O1 Fe3 O21 90.79(11) . .
O1 Fe3 O31 86.23(11) . .
O1 Fe3 N31 102.60(12) . .
O1 Fe3 N32 155.63(12) . .
O1 Fe3 N33 85.55(13) . .
O21 Fe3 O31 92.02(11) . .
O21 Fe3 N31 73.88(12) . .
O21 Fe3 N32 104.13(12) . .
O21 Fe3 N33 159.43(13) . .
O31 Fe3 N31 163.27(12) . .
O31 Fe3 N32 74.27(12) . .
O31 Fe3 N33 107.88(12) . .
N32 Fe3 N31 100.04(13) . .
N33 Fe3 N31 87.16(13) . .
N33 Fe3 N32 86.69(13) . .
O1 Fe4 O2 177.25(14) . .
O1 Fe4 N14 88.61(13) . .
O1 Fe4 N24 88.80(13) . .
O1 Fe4 N34 86.43(13) . .
O2 Fe4 N14 91.64(16) . .
O2 Fe4 N24 93.48(16) . .
O2 Fe4 N34 91.11(15) . .
N14 Fe4 N34 121.69(15) . .
N24 Fe4 N14 119.07(15) . .
N24 Fe4 N34 118.85(15) . .
Fe1 O1 Fe2 92.31(11) . .
Fe3 O1 Fe1 95.77(11) . .
Fe3 O1 Fe2 93.61(11) . .
Fe4 O1 Fe1 122.31(14) . .
Fe4 O1 Fe2 121.01(13) . .
Fe4 O1 Fe3 123.91(14) . .
Fe4 O2 H00M 110.4 . .
Fe2 O11 Fe1 96.41(11) . .
C11 O11 Fe1 115.1(2) . .
C11 O11 Fe2 122.8(2) . .
Fe3 O21 Fe2 94.05(11) . .
C21 O21 Fe2 114.0(2) . .
C21 O21 Fe3 124.2(2) . .
Fe1 O31 Fe3 95.47(11) . .
C31 O31 Fe1 122.1(2) . .
C31 O31 Fe3 116.9(2) . .
C40 N11 Fe1 124.4(3) . .
C44 N11 Fe1 115.7(3) . .
C44 N11 C40 119.8(4) . .
C50 N12 Fe1 125.5(3) . .
C54 N12 Fe1 114.8(3) . .
C54 N12 C50 118.2(3) . .
N14 N13 Fe1 121.9(3) . .
C70 N13 Fe1 129.2(3) . .
C70 N13 N14 108.0(4) . .
N13 N14 Fe4 118.9(3) . .
N13 N14 C72 107.1(4) . .
C72 N14 Fe4 133.5(4) . .
C72 N15 H01V 111.2 . .
C72 N15 C73 118.3(6) . .
C73 N15 H01V 111.1 . .
C45 N21 Fe2 114.9(3) . .
C49 N21 Fe2 124.7(3) . .
C49 N21 C45 119.0(4) . .
C60 N22 Fe2 126.2(3) . .
C60 N22 C64 119.0(3) . .
C64 N22 Fe2 114.8(3) . .
N24 N23 Fe2 121.8(2) . .
C80 N23 Fe2 131.6(3) . .
C80 N23 N24 106.3(3) . .
N23 N24 Fe4 119.2(2) . .
C82 N24 Fe4 133.0(3) . .
C82 N24 N23 107.7(4) . .
C82 N25 H01L 116.9 . .
C82 N25 C83 126.2(6) . .
C83 N25 H01L 116.9 . .
C65 N31 Fe3 114.1(3) . .
C69 N31 Fe3 126.2(3) . .
C69 N31 C65 117.8(4) . .
C55 N32 Fe3 113.9(3) . .
C55 N32 C59 119.1(3) . .
C59 N32 Fe3 127.0(3) . .
N34 N33 Fe3 118.2(3) . .
C90 N33 Fe3 133.3(3) . .
C90 N33 N34 106.9(4) . .
N33 N34 Fe4 118.4(3) . .
C92 N34 Fe4 133.9(3) . .
C92 N34 N33 107.7(4) . .
C92 N35 H02E 119.7 . .
C92 N35 H02H 114.4 . .
C92 N35 C97 120.6(9) . .
C93 N35 H02H 114.4 . .
C93 N35 C92 131.1(10) . .
C97 N35 H02E 119.7 . .
C2 C1 C17 121.0(4) . .
C6 C1 C2 119.2(4) . .
C6 C1 C17 119.7(4) . .
C1 C2 H01J 119.7 . .
C3 C2 C1 120.7(4) . .
C3 C2 H01J 119.7 . .
C2 C3 C4 118.9(4) . .
C2 C3 C27 124.3(4) . .
C4 C3 C27 116.5(4) . .
C3 C4 H018 119.5 . .
C5 C4 C3 121.0(4) . .
C5 C4 H018 119.5 . .
C4 C5 C37 121.9(4) . .
C6 C5 C4 119.1(4) . .
C6 C5 C37 119.0(4) . .
C1 C6 H014 119(3) . .
C5 C6 C1 120.8(4) . .
C5 C6 H014 120(3) . .
O11 C11 C12 112.5(3) . .
O11 C11 C44 107.3(3) . .
O11 C11 C45 106.1(3) . .
C44 C11 C12 110.9(3) . .
C44 C11 C45 112.1(3) . .
C45 C11 C12 107.9(3) . .
C13 C12 C11 119.1(4) . .
C17 C12 C11 123.4(4) . .
C17 C12 C13 117.5(4) . .
C12 C13 H025 119.0 . .
C14 C13 C12 121.9(4) . .
C14 C13 H025 119.0 . .
C13 C14 H023 120.0 . .
C15 C14 C13 119.9(4) . .
C15 C14 H023 120.0 . .
C14 C15 H01C 120.5 . .
C14 C15 C16 118.9(4) . .
C16 C15 H01C 120.5 . .
C15 C16 H02G 118.8 . .
C15 C16 C17 122.5(5) . .
C17 C16 H02G 118.8 . .
C12 C17 C1 123.9(4) . .
C16 C17 C1 117.1(4) . .
C16 C17 C12 119.0(4) . .
O21 C21 C22 111.0(3) . .
O21 C21 C64 107.4(3) . .
O21 C21 C65 106.9(3) . .
C64 C21 C22 109.6(3) . .
C65 C21 C22 109.5(3) . .
C65 C21 C64 112.4(3) . .
C23 C22 C21 120.2(4) . .
C23 C22 C27 118.0(4) . .
C27 C22 C21 121.7(4) . .
C22 C23 H01I 119.2 . .
C24 C23 C22 121.5(5) . .
C24 C23 H01I 119.2 . .
C23 C24 H02I 119.8 . .
C25 C24 C23 120.5(5) . .
C25 C24 H02I 119.8 . .
C24 C25 H02N 120.5 . .
C24 C25 C26 119.0(5) . .
C26 C25 H02N 120.5 . .
C25 C26 H00Z 119.2 . .
C25 C26 C27 121.5(5) . .
C27 C26 H00Z 119.2 . .
C22 C27 C3 122.7(4) . .
C26 C27 C3 117.6(4) . .
C26 C27 C22 119.3(4) . .
O31 C31 C32 111.9(3) . .
O31 C31 C54 106.7(3) . .
O31 C31 C55 106.9(3) . .
C54 C31 C32 109.6(3) . .
C55 C31 C32 109.6(3) . .
C55 C31 C54 112.2(3) . .
C33 C32 C31 119.4(4) . .
C37 C32 C31 122.6(3) . .
C37 C32 C33 118.0(4) . .
C32 C33 H02A 119.2 . .
C34 C33 C32 121.7(4) . .
C34 C33 H02A 119.2 . .
C33 C34 H012 120.1 . .
C35 C34 C33 119.8(4) . .
C35 C34 H012 120.1 . .
C34 C35 H01F 120.2 . .
C34 C35 C36 119.5(4) . .
C36 C35 H01F 120.2 . .
C35 C36 H01D 119.2 . .
C35 C36 C37 121.6(4) . .
C37 C36 H01D 119.2 . .
C32 C37 C5 123.4(4) . .
C32 C37 C36 119.4(4) . .
C36 C37 C5 117.1(4) . .
N11 C40 H00Q 118.6 . .
N11 C40 C41 122.7(4) . .
C41 C40 H00Q 118.6 . .
C40 C41 H02D 121.1 . .
C42 C41 C40 117.8(4) . .
C42 C41 H02D 121.1 . .
C41 C42 H1AA 119.9 . .
C41 C42 C43 120.2(5) . .
C43 C42 H1AA 119.9 . .
C42 C43 H02J 120.1 . .
C44 C43 C42 119.7(5) . .
C44 C43 H02J 120.1 . .
N11 C44 C11 114.9(4) . .
N11 C44 C43 119.7(4) . .
C43 C44 C11 125.4(4) . .
N21 C45 C11 113.0(3) . .
N21 C45 C46 121.2(4) . .
C46 C45 C11 125.8(4) . .
C45 C46 H027 120.4 . .
C45 C46 C47 119.2(4) . .
C47 C46 H027 120.4 . .
C46 C47 H020 120.4 . .
C48 C47 C46 119.3(4) . .
C48 C47 H020 120.4 . .
C47 C48 H01Q 120.8 . .
C47 C48 C49 118.4(4) . .
C49 C48 H01Q 120.8 . .
N21 C49 C48 122.9(5) . .
N21 C49 H01X 118.5 . .
C48 C49 H01X 118.5 . .
N12 C50 H01S 118.9 . .
N12 C50 C51 122.2(4) . .
C51 C50 H01S 118.9 . .
C50 C51 H01A 120.5 . .
C52 C51 C50 119.1(4) . .
C52 C51 H01A 120.5 . .
C51 C52 H02B 120.3 . .
C51 C52 C53 119.5(4) . .
C53 C52 H02B 120.3 . .
C52 C53 H02K 120.7 . .
C54 C53 C52 118.6(4) . .
C54 C53 H02K 120.7 . .
N12 C54 C31 113.0(3) . .
N12 C54 C53 122.4(4) . .
C53 C54 C31 124.6(4) . .
N32 C55 C31 114.7(3) . .
N32 C55 C56 121.1(4) . .
C56 C55 C31 124.1(4) . .
C55 C56 H00R 120.3 . .
C57 C56 C55 119.4(4) . .
C57 C56 H00R 120.3 . .
C56 C57 H011 120.3 . .
C58 C57 C56 119.4(4) . .
C58 C57 H011 120.3 . .
C57 C58 H029 120.7 . .
C59 C58 C57 118.6(4) . .
C59 C58 H029 120.7 . .
N32 C59 C58 122.4(4) . .
N32 C59 H02C 118.8 . .
C58 C59 H02C 118.8 . .
N22 C60 H01U 118.5 . .
N22 C60 C61 123.0(4) . .
C61 C60 H01U 118.5 . .
C60 C61 H028 120.8 . .
C60 C61 C62 118.4(4) . .
C62 C61 H028 120.8 . .
C61 C62 H01W 120.4 . .
C63 C62 C61 119.3(4) . .
C63 C62 H01W 120.4 . .
C62 C63 H01M 120.3 . .
C62 C63 C64 119.3(4) . .
C64 C63 H01M 120.3 . .
N22 C64 C21 115.3(3) . .
N22 C64 C63 120.9(4) . .
C63 C64 C21 123.7(4) . .
N31 C65 C21 112.5(3) . .
N31 C65 C66 122.6(4) . .
C66 C65 C21 124.9(4) . .
C65 C66 H01P 120.8 . .
C67 C66 C65 118.4(4) . .
C67 C66 H01P 120.8 . .
C66 C67 H01K 120.3 . .
C68 C67 C66 119.5(4) . .
C68 C67 H01K 120.3 . .
C67 C68 H024 120.7 . .
C69 C68 C67 118.7(5) . .
C69 C68 H024 120.7 . .
N31 C69 C68 123.0(4) . .
N31 C69 H01R 118.5 . .
C68 C69 H01R 118.5 . .
N13 C70 H00X 124.7 . .
N13 C70 C71 110.7(5) . .
C71 C70 H00X 124.7 . .
C70 C71 H01E 127.4 . .
C70 C71 C72 105.3(4) . .
C72 C71 H01E 127.4 . .
N14 C72 N15 119.8(5) . .
N14 C72 C71 109.0(5) . .
C71 C72 N15 131.2(5) . .
N15 C73 C74 103.8(8) . .
N15 C73 C76 108.6(5) . .
C75 C73 N15 111.5(7) . .
C75 C73 C74 111.5(8) . .
C75 C73 C76 110.4(10) . .
C76 C73 C74 110.9(7) . .
C73 C74 H 109.5 . .
C73 C74 H02Y 109.5 . .
C73 C74 HA 109.5 . .
H C74 HA 109.5 . .
H02Y C74 H 109.5 . .
H02Y C74 HA 109.5 . .
C73 C75 H3A 109.5 . .
C73 C75 H3B 109.5 . .
C73 C75 H3C 109.5 . .
H3A C75 H3B 109.5 . .
H3A C75 H3C 109.5 . .
H3B C75 H3C 109.5 . .
C73 C76 H02Z 109.5 . .
C73 C76 HB 109.5 . .
C73 C76 HC 109.5 . .
H02Z C76 HB 109.5 . .
H02Z C76 HC 109.5 . .
HB C76 HC 109.5 . .
N23 C80 H01O 124.0 . .
N23 C80 C81 112.1(4) . .
C81 C80 H01O 124.0 . .
C80 C81 H026 127.8 . .
C80 C81 C82 104.4(4) . .
C82 C81 H026 127.8 . .
N24 C82 C81 109.4(4) . .
N25 C82 N24 119.4(5) . .
N25 C82 C81 131.2(5) . .
N25 C83 C84 107.3(6) . .
N25 C83 C85 108.9(6) . .
N25 C83 C86 112.3(7) . .
C85 C83 C84 109.1(7) . .
C86 C83 C84 109.5(7) . .
C86 C83 C85 109.7(8) . .
C83 C84 H2AA 109.5 . .
C83 C84 H2AB 109.5 . .
C83 C84 H2AC 109.5 . .
H2AA C84 H2AB 109.5 . .
H2AA C84 H2AC 109.5 . .
H2AB C84 H2AC 109.5 . .
C83 C85 H02 109.5 . .
C83 C85 HD 109.5 . .
C83 C85 HE 109.5 . .
H02 C85 HD 109.5 . .
H02 C85 HE 109.5 . .
HD C85 HE 109.5 . .
C83 C86 H9A 109.5 . .
C83 C86 H9B 109.5 . .
C83 C86 H9C 109.5 . .
H9A C86 H9B 109.5 . .
H9A C86 H9C 109.5 . .
H9B C86 H9C 109.5 . .
N33 C90 H021 124.2 . .
N33 C90 C91 111.5(4) . .
C91 C90 H021 124.2 . .
C90 C91 H02M 127.5 . .
C90 C91 C92 104.9(4) . .
C92 C91 H02M 127.5 . .
N34 C92 N35 120.3(5) . .
N34 C92 C91 109.0(4) . .
N35 C92 C91 130.7(5) . .
N35 C93 C94 106.1(19) . .
N35 C93 C95 115.3(19) . .
N35 C93 C96 108.3(15) . .
C95 C93 C94 102.0(16) . .
C95 C93 C96 108.2(17) . .
C96 C93 C94 117(2) . .
C93 C94 H8AA 109.5 . .
C93 C94 H8AB 109.5 . .
C93 C94 H8AC 109.5 . .
H8AA C94 H8AB 109.5 . .
H8AA C94 H8AC 109.5 . .
H8AB C94 H8AC 109.5 . .
C93 C95 H02S 109.5 . .
C93 C95 H02T 109.5 . .
C93 C95 H02U 109.5 . .
H02S C95 H02T 109.5 . .
H02S C95 H02U 109.5 . .
H02T C95 H02U 109.5 . .
H02V C95 H02W 109.5 . .
H02V C95 H02X 109.5 . .
H02W C95 H02X 109.5 . .
C97 C95 H02V 109.5 . .
C97 C95 H02W 109.5 . .
C97 C95 H02X 109.5 . .
C93 C96 H02F 109.5 . .
C93 C96 H02L 109.5 . .
C93 C96 H02O 109.5 . .
H02F C96 H02L 109.5 . .
H02F C96 H02O 109.5 . .
H02L C96 H02O 109.5 . .
H02P C96 H02Q 109.5 . .
H02P C96 H02R 109.5 . .
H02Q C96 H02R 109.5 . .
C97 C96 H02P 109.5 . .
C97 C96 H02Q 109.5 . .
C97 C96 H02R 109.5 . .
N35 C97 C95 114.9(13) . .
N35 C97 C96 98.4(12) . .
N35 C97 C98 108.9(13) . .
C95 C97 C96 102.3(12) . .
C95 C97 C98 112.6(15) . .
C98 C97 C96 119.2(12) . .
C97 C98 H4AA 109.5 . .
C97 C98 H4AB 109.5 . .
C97 C98 H4AC 109.5 . .
H4AA C98 H4AB 109.5 . .
H4AA C98 H4AC 109.5 . .
H4AB C98 H4AC 109.5 . .
F100 P100 F101 90.4(2) . .
F100 P100 F102 178.7(3) . .
F100 P100 F103 90.1(2) . .
F100 P100 F105 89.1(2) . .
F101 P100 F102 89.82(19) . .
F101 P100 F103 179.5(2) . .
F102 P100 F103 89.68(17) . .
F104 P100 F100 91.5(2) . .
F104 P100 F101 89.9(2) . .
F104 P100 F102 89.8(2) . .
F104 P100 F103 90.3(2) . .
F104 P100 F105 179.4(2) . .
F105 P100 F101 90.4(2) . .
F105 P100 F102 89.6(2) . .
F105 P100 F103 89.5(2) . .
C100 O100 C101 113(2) . .
O100 C100 C103 112(3) . .
C102 C101 O100 90(2) . .
C103 C102 C101 129(4) . .
C102 C103 C100 95(4) . .
C105 C104 C104 104(3) . 2_577
C104 C105 C106 110(3) . .
C107 C107 C108 103.9(13) 2_776 .
C109 C108 C107 102.4(11) . .

loop_
_geom_bond_atom_site_label_1
_geom_bond_atom_site_label_2
_geom_bond_distance
_geom_bond_site_symmetry_2
Fe1 O1 2.101(3) .
Fe1 O11 2.096(3) .
Fe1 O31 2.031(3) .
Fe1 N11 2.138(4) .
Fe1 N12 2.272(3) .
Fe1 N13 2.107(4) .
Fe2 O1 2.142(3) .
Fe2 O11 2.009(3) .
Fe2 O21 2.121(3) .
Fe2 N21 2.239(3) .
Fe2 N22 2.158(3) .
Fe2 N23 2.106(3) .
Fe3 O1 1.952(3) .
Fe3 O21 1.959(3) .
Fe3 O31 2.034(3) .
Fe3 N31 2.257(3) .
Fe3 N32 2.186(3) .
Fe3 N33 2.071(4) .
Fe4 O1 1.889(3) .
Fe4 O2 1.907(3) .
Fe4 N14 2.091(4) .
Fe4 N24 2.056(4) .
Fe4 N34 2.105(4) .
O2 H00M 0.8915 .
O11 C11 1.388(5) .
O21 C21 1.391(4) .
N11 C40 1.341(5) .
N11 C44 1.337(5) .
N12 C50 1.350(6) .
N12 C54 1.342(5) .
N13 N14 1.373(5) .
N13 C70 1.331(6) .
N14 C72 1.376(6) .
N15 H01V 0.8799 .
N15 C73 1.506(9) .
N21 C45 1.348(5) .
N21 C49 1.338(5) .
N22 C60 1.333(5) .
N23 C80 1.333(5) .
N24 N23 1.387(5) .
N24 C82 1.363(5) .
N25 H01L 0.8800 .
N25 C83 1.454(7) .
N31 C65 1.350(5) .
N31 C69 1.340(6) .
N32 C55 1.344(5) .
N32 C59 1.347(5) .
N33 N34 1.389(5) .
N33 C90 1.336(6) .
N34 C92 1.357(6) .
N35 H02E 0.8800 .
N35 H02H 0.8800 .
N35 C92 1.383(7) .
N35 C93 1.37(2) .
N35 C97 1.416(15) .
C1 C2 1.389(6) .
C1 C17 1.486(6) .
C2 H01J 0.9500 .
C2 C3 1.388(6) .
C4 C3 1.393(6) .
C4 H018 0.9500 .
C5 C4 1.386(6) .
C5 C6 1.386(6) .
C5 C37 1.487(5) .
C6 C1 1.389(6) .
C6 H014 0.87(5) .
C11 C12 1.555(6) .
C11 C44 1.542(5) .
C11 C45 1.550(6) .
C12 C17 1.406(6) .
C13 C12 1.409(6) .
C13 H025 0.9500 .
C14 C13 1.391(6) .
C14 H023 0.9500 .
C15 C14 1.373(8) .
C15 H01C 0.9500 .
C15 C16 1.380(7) .
C16 H02G 0.9500 .
C16 C17 1.397(6) .
C21 C22 1.558(6) .
C21 C64 1.541(5) .
C21 C65 1.538(6) .
C23 C22 1.399(6) .
C23 H01I 0.9500 .
C23 C24 1.381(7) .
C24 H02I 0.9500 .
C24 C25 1.373(9) .
C25 H02N 0.9500 .
C26 C25 1.386(8) .
C26 H00Z 0.9500 .
C26 C27 1.394(6) .
C27 C3 1.490(6) .
C27 C22 1.406(6) .
C31 O31 1.391(4) .
C31 C32 1.554(5) .
C31 C54 1.544(6) .
C31 C55 1.538(5) .
C32 C33 1.404(5) .
C32 C37 1.396(6) .
C33 H02A 0.9500 .
C34 C33 1.392(6) .
C34 H012 0.9500 .
C34 C35 1.375(7) .
C35 H01F 0.9500 .
C36 C35 1.377(6) .
C36 H01D 0.9500 .
C36 C37 1.406(6) .
C40 H00Q 0.9500 .
C40 C41 1.362(7) .
C41 H02D 0.9500 .
C41 C42 1.348(8) .
C42 H1AA 0.9500 .
C43 C42 1.385(7) .
C43 H02J 0.9500 .
C44 C43 1.367(7) .
C45 C46 1.385(6) .
C46 H027 0.9500 .
C47 C46 1.391(7) .
C47 H020 0.9500 .
C48 C47 1.375(8) .
C48 H01Q 0.9500 .
C48 C49 1.379(6) .
C49 H01X 0.9500 .
C50 H01S 0.9500 .
C51 C50 1.383(6) .
C51 H01A 0.9500 .
C51 C52 1.369(7) .
C52 H02B 0.9500 .
C52 C53 1.386(6) .
C53 H02K 0.9500 .
C54 C53 1.384(5) .
C56 C55 1.389(5) .
C56 H00R 0.9500 .
C56 C57 1.383(6) .
C57 H011 0.9500 .
C57 C58 1.378(7) .
C58 H029 0.9500 .
C58 C59 1.379(6) .
C59 H02C 0.9500 .
C60 H01U 0.9500 .
C60 C61 1.376(6) .
C61 H028 0.9500 .
C62 C61 1.385(6) .
C62 H01W 0.9500 .
C63 C62 1.377(6) .
C63 H01M 0.9500 .
C64 N22 1.350(5) .
C64 C63 1.394(6) .
C65 C66 1.387(6) .
C66 H01P 0.9500 .
C67 C66 1.384(7) .
C67 H01K 0.9500 .
C67 C68 1.381(7) .
C68 H024 0.9500 .
C69 C68 1.380(6) .
C69 H01R 0.9500 .
C70 H00X 0.9500 .
C70 C71 1.376(7) .
C71 H01E 0.9500 .
C71 C72 1.378(8) .
C72 N15 1.417(7) .
C73 C74 1.538(12) .
C73 C75 1.488(12) .
C73 C76 1.534(11) .
C74 H 0.9800 .
C74 H02Y 0.9800 .
C74 HA 0.9800 .
C75 H3A 0.9800 .
C75 H3B 0.9800 .
C75 H3C 0.9800 .
C76 H02Z 0.9800 .
C76 HB 0.9800 .
C76 HC 0.9800 .
C80 H01O 0.9500 .
C80 C81 1.374(7) .
C81 H026 0.9500 .
C82 N25 1.354(7) .
C82 C81 1.382(7) .
C83 C84 1.512(11) .
C83 C85 1.502(10) .
C83 C86 1.496(12) .
C84 H2AA 0.9800 .
C84 H2AB 0.9800 .
C84 H2AC 0.9800 .
C85 H02 0.9800 .
C85 HD 0.9800 .
C85 HE 0.9800 .
C86 H9A 0.9800 .
C86 H9B 0.9800 .
C86 H9C 0.9800 .
C90 H021 0.9500 .
C90 C91 1.366(7) .
C91 H02M 0.9500 .
C91 C92 1.395(7) .
C94 C93 1.61(4) .
C94 H8AA 0.9800 .
C94 H8AB 0.9800 .
C94 H8AC 0.9800 .
C95 C93 1.50(3) .
C95 H02S 0.9800 .
C95 H02T 0.9800 .
C95 H02U 0.9800 .
C95 H02V 0.9800 .
C95 H02W 0.9800 .
C95 H02X 0.9800 .
C95 C97 1.467(16) .
C96 C93 1.53(2) .
C96 H02F 0.9800 .
C96 H02L 0.9800 .
C96 H02O 0.9800 .
C96 H02P 0.9800 .
C96 H02Q 0.9800 .
C96 H02R 0.9800 .
C96 C97 1.69(2) .
C98 C97 1.47(3) .
C98 H4AA 0.9800 .
C98 H4AB 0.9800 .
C98 H4AC 0.9800 .
P100 F100 1.586(3) .
P100 F101 1.598(4) .
P100 F102 1.600(3) .
P100 F103 1.608(4) .
P100 F104 1.584(5) .
P100 F105 1.597(5) .
O100 C100 1.03(3) .
O100 C101 1.70(3) .
C101 C102 1.40(4) .
C102 C103 1.18(5) .
C103 C100 1.70(5) .
C104 C104 1.70(5) 2_577
C104 C105 1.26(4) .
C105 C106 1.76(5) .
C107 C107 1.271(19) 2_776
C107 C108 1.610(16) .
C108 C109 1.56(2) .
